data_9003421
loop_
_publ_author_name
'Thompson, R. M.'
'Downs, R. T.'

_publ_section_title
;Model pyroxenes II: Structural variation as a function of tetrahedral
 rotation model low clinoenstatite after Pannhorst (1984) with O3A-O3A-O3A
 angle = 202.8, O3B-O3B-O3B angle = 138.1, and model oxygen radius = 1.306
;
_journal_name_full 'American Mineralogist'
_journal_page_first 614
_journal_page_last 628
_journal_volume 89
_journal_year 2004
_chemical_formula_sum 'Mg O3 Si'
_chemical_name_mineral Pyroxene-ideal
_space_group_IT_number 14
_symmetry_space_group_name_Hall '-P 2ybc'
_symmetry_space_group_name_H-M 'P 1 21/c 1'
_cell_angle_alpha 90
_cell_angle_beta 108.9
_cell_angle_gamma 90
_cell_formula_units_Z 8
_cell_length_a 9.725
_cell_length_b 8.872
_cell_length_c 5.122
_cell_volume 418.101
_database_code_amcsd 0003510
_exptl_crystal_density_diffrn 3.190
_cod_original_formula_sum 'Mg Si O3'
_cod_database_code 9003421

loop_
_space_group_symop_operation_xyz
x,y,z
x,1/2-y,1/2+z
-x,1/2+y,1/2-z
-x,-y,-z

loop_
_atom_site_label
_atom_site_fract_x
_atom_site_fract_y
_atom_site_fract_z
Mg1 0.24710 0.66667 0.20600
Mg2 0.24710 0.00000 0.20600
SiA 0.05800 0.33333 0.31480
SiB 0.56080 0.83333 0.23210
O1A -0.11590 0.33333 0.20790
O2A 0.11590 0.50000 0.29210
O3A 0.11590 0.27910 0.62950
O1B 0.37830 0.83333 0.12000
O2B 0.62170 0.00000 0.38000
O3B 0.62170 0.69480 0.46430

loop_
_cod_changelog_entry_id
_cod_changelog_entry_author
_cod_changelog_entry_date
_cod_changelog_entry_text
1
;cod-tools version 3.10.1
Id: cif_fix_AMCSD_atom_labels 10224 2024-08-07 11:09:31Z saulius
;
2024-08-07T19:38:58+03:00
;Changed the following '_atom_site_label' values:
the first duplicated label 'Mg'  converted to 'Mg1'
duplicated label 'Mg' at index 1 converted to 'Mg2'
;

loop_
_cod_related_entry_id
_cod_related_entry_database
_cod_related_entry_code
1 AMCSD 0003510
